data_8103972
loop_
_publ_author_name
'Taxer, K.J.'
'Bartl, H.'

_publ_section_title
;
 Die "geordnete gemittelte" Kristallstruktur von Parascholzit. Zur
 Dimorphie von Ca Zn2 (P O4)2 . 2(H2 O), Parascholzit-Scholzit.
;
_journal_name_full 'Zeitschrift fuer Kristallographie (149,1979-)'
_journal_page_first 197
_journal_page_last 202
_journal_volume 212
_journal_year 1997
_chemical_formula_sum 'Ca H4 O10 P2 Zn2'
_chemical_name_systematic 'Ca Zn2 (P O4)2 (H2 O)2'
_space_group_IT_number 15
_symmetry_space_group_name_Hall '-I 2yc'
_symmetry_space_group_name_H-M 'I 1 2/c 1'
_cell_angle_alpha 90
_cell_angle_beta 95.39
_cell_angle_gamma 90
_cell_formula_units_Z 4
_cell_length_a 17.186
_cell_length_b 7.413
_cell_length_c 6.663
_cell_volume 845.112
_citation_journal_id_ASTM ZEKRDZ
_cod_data_source_file Taxer_ZEKRDZ_1997_1730.cif
_cod_data_source_block H4Ca1O10P2Zn2
_cod_original_cell_volume 845.1117
_cod_original_sg_symbol_Hall '-C 2yc (x,y,-x+z)'
_cod_original_formula_sum 'H4 Ca1 O10 P2 Zn2'
_cod_database_code 8103972

loop_
_symmetry_equiv_pos_as_xyz
x,y,z
-x,y,-z+1/2
-x,-y,-z
x,-y,z-1/2
x+1/2,y+1/2,z+1/2
-x+1/2,y+1/2,-z+1
-x+1/2,-y+1/2,-z+1/2
x+1/2,-y+1/2,z

loop_
_atom_site_label
_atom_site_type_symbol
_atom_site_fract_x
_atom_site_fract_y
_atom_site_fract_z
_atom_site_occupancy
_atom_site_U_iso_or_equiv
O5 O-2 0.1562 0.2904 0.6697 1 0.0
Zn1 Zn+2 0.22095 0.49621 0.74875 1 0.0
O4 O-2 0.0487 0.6438 0.4612 1 0.0
P1 P+5 0.1499 0.1798 0.475 1 0.0
O3 O-2 0.1546 0.298 0.2881 1 0.0
O2 O-2 0.2229 0.0502 0.4865 1 0.0
Ca1 Ca+2 0 0.8813 0.25 1 0.0
O1 O-2 0.0748 0.0696 0.463 1 0.0
